data_4103513
loop_
_publ_author_name
'Eleni E. Moushi'
'Christos Lampropoulos'
'Wolfgang Wernsdorfer'
'Vassilios Nastopoulos'
'George Christou'
'Anastasios J. Tasiopoulos'

_publ_section_title
;
 Inducing Single-Molecule Magnetism in a Family of Loop-of-Loops
 Aggregates: Heterometallic Mn40Na4 Clusters and the Homometallic Mn44
 Analogue
;
_journal_name_full 'Journal of the American Chemical Society'
_journal_page_first 16146
_journal_page_last 16155
_journal_paper_doi 10.1021/ja106666h
_journal_volume 132
_journal_year 2010
_chemical_formula_moiety 'C216 H340 Mn40 N8 Na4 O160, 10(C H2 Cl2)'
_chemical_formula_sum 'C226 H360 Cl20 Mn40 N8 Na4 O160'
_chemical_formula_weight 8747.80
_space_group_IT_number 114
_symmetry_cell_setting tetragonal
_symmetry_space_group_name_Hall 'P -4 2n'
_symmetry_space_group_name_H-M 'P -4 21 c'
_atom_sites_solution_hydrogens geom
_atom_sites_solution_primary direct
_atom_sites_solution_secondary difmap
_audit_creation_method SHELXL-97
_cell_angle_alpha 90.00
_cell_angle_beta 90.00
_cell_angle_gamma 90.00
_cell_formula_units_Z 2
_cell_length_a 25.8279(4)
_cell_length_b 25.8279(4)
_cell_length_c 33.8254(11)
_cell_measurement_reflns_used 17545
_cell_measurement_temperature 100(2)
_cell_measurement_theta_max 30.5703
_cell_measurement_theta_min 2.9789
_cell_volume 22564.3(9)
_computing_cell_refinement 'CrysAlis RED (Oxford Diffraction, 2006)'
_computing_data_collection 'CrysAlis CCD (Oxford Diffraction, 2006)'
_computing_data_reduction 'CrysAlis RED (Oxford Diffraction, 2006)'
_computing_molecular_graphics ' PLATON (Spek, 1990); MERCURY (Bruno et al. 2002)'
_computing_publication_material 'WINGX (Farrugia, 1999'
_computing_structure_refinement 'SHELXL-97 (Sheldrick, 1997'
_computing_structure_solution 'SIR92 (Altomare et al., 1994)'
_diffrn_ambient_temperature 100(2)
_diffrn_detector_area_resol_mean 16.0288
_diffrn_measured_fraction_theta_full 0.993
_diffrn_measured_fraction_theta_max 0.993
_diffrn_measurement_device_type 'Oxford Diffraction Xcalibur-3 with Sapphire CCD'
_diffrn_measurement_method '\w/\f scans'
_diffrn_radiation_monochromator graphite
_diffrn_radiation_source 'Enhance (Mo) X-ray source'
_diffrn_radiation_type MoK\a
_diffrn_radiation_wavelength 0.71073
_diffrn_reflns_av_R_equivalents 0.1147
_diffrn_reflns_av_sigmaI/netI 0.2195
_diffrn_reflns_limit_h_max 30
_diffrn_reflns_limit_h_min -30
_diffrn_reflns_limit_k_max 30
_diffrn_reflns_limit_k_min -27
_diffrn_reflns_limit_l_max 25
_diffrn_reflns_limit_l_min -40
_diffrn_reflns_number 110631
_diffrn_reflns_theta_full 25.00
_diffrn_reflns_theta_max 25.00
_diffrn_reflns_theta_min 2.99
_exptl_absorpt_coefficient_mu 1.268
_exptl_absorpt_correction_T_max 0.8780
_exptl_absorpt_correction_T_min 0.7492
_exptl_absorpt_correction_type multi-scan
_exptl_absorpt_process_details 'empirical absorption correction (CrysAlis RED, Oxford Diffraction)'
_exptl_crystal_colour black
_exptl_crystal_density_diffrn 1.288
_exptl_crystal_density_method 'not measured'
_exptl_crystal_description prism
_exptl_crystal_F_000 8872
_exptl_crystal_size_max 0.25
_exptl_crystal_size_mid 0.17
_exptl_crystal_size_min 0.10
_refine_diff_density_max 1.333
_refine_diff_density_min -0.395
_refine_diff_density_rms 0.106
_refine_ls_abs_structure_details 'Flack H D (1983), Acta Cryst. A39, 876-881, 9249 Friedel pairs'
_refine_ls_abs_structure_Flack 0.00(2)
_refine_ls_extinction_method none
_refine_ls_goodness_of_fit_ref 0.961
_refine_ls_hydrogen_treatment constr
_refine_ls_matrix_type full
_refine_ls_number_parameters 1085
_refine_ls_number_reflns 19799
_refine_ls_number_restraints 233
_refine_ls_restrained_S_all 0.970
_refine_ls_R_factor_all 0.1591
_refine_ls_R_factor_gt 0.0679
_refine_ls_shift/su_max 0.000
_refine_ls_shift/su_mean 0.000
_refine_ls_structure_factor_coef Fsqd
_refine_ls_weighting_details 'calc w=1/[\s^2^(Fo^2^)+(0.0692P)^2^] where P=(Fo^2^+2Fc^2^)/3'
_refine_ls_weighting_scheme calc
_refine_ls_wR_factor_gt 0.1517
_refine_ls_wR_factor_ref 0.1667
_reflns_number_gt 7614
_reflns_number_total 19799
_reflns_threshold_expression >2\s(I)
_cod_data_source_file ja106666h_si_003.cif
_cod_data_source_block mx291
_cod_database_code 4103513

loop_
_symmetry_equiv_pos_as_xyz
'x, y, z'
'-x, -y, z'
'x+1/2, -y+1/2, -z+1/2'
'-x+1/2, y+1/2, -z+1/2'
'y+1/2, x+1/2, z+1/2'
'-y+1/2, -x+1/2, z+1/2'
'-y, x, -z'
'y, -x, -z'

loop_
_atom_site_label
_atom_site_type_symbol
_atom_site_fract_x
_atom_site_fract_y
_atom_site_fract_z
_atom_site_U_iso_or_equiv
_atom_site_adp_type
_atom_site_occupancy
_atom_site_symmetry_multiplicity
_atom_site_calc_flag
_atom_site_refinement_flags
_atom_site_disorder_assembly
_atom_site_disorder_group
Na1 Na 0.96245(15) -0.23655(15) 0.89410(12) 0.0526(11) Uani 1 1 d . . .
Mn1 Mn 0.70976(7) -0.10828(7) 0.74768(5) 0.0591(5) Uani 1 1 d . . .
Mn2 Mn 0.66509(7) 0.00754(6) 0.74213(5) 0.0544(5) Uani 1 1 d . . .
Mn3 Mn 0.61994(7) 0.08533(6) 0.79639(5) 0.0566(5) Uani 1 1 d . . .
Mn4 Mn 0.65208(7) 0.15170(6) 0.87285(5) 0.0589(5) Uani 1 1 d . . .
Mn5 Mn 0.70854(6) 0.09903(6) 0.95503(5) 0.0529(5) Uani 1 1 d . . .
Mn6 Mn 0.70464(6) 0.02411(6) 1.01763(5) 0.0515(5) Uani 1 1 d . . .
Mn7 Mn 0.75090(6) -0.01995(6) 0.94680(5) 0.0498(5) Uani 1 1 d . . .
Mn8 Mn 0.81928(6) -0.07203(6) 0.88833(5) 0.0491(5) Uani 1 1 d . . .
Mn9 Mn 0.89776(6) -0.13754(6) 0.85176(5) 0.0512(5) Uani 1 1 d . . .
Mn10 Mn 0.79755(7) -0.15132(6) 0.81539(5) 0.0545(5) Uani 1 1 d . . .
N1 N 0.6780(4) -0.1696(4) 0.7074(3) 0.082(3) Uani 1 1 d . . .
C1 C 0.6663(6) -0.1543(6) 0.6705(5) 0.104(5) Uani 1 1 d DU . .
H1 H 0.6795 -0.1239 0.6596 0.125 Uiso 1 1 calc R . .
C2 C 0.6319(6) -0.1882(6) 0.6486(5) 0.133(6) Uani 1 1 d DU . .
H2 H 0.6243 -0.1830 0.6220 0.160 Uiso 1 1 calc R . .
C3 C 0.6109(6) -0.2295(6) 0.6705(5) 0.115(5) Uani 1 1 d DU . .
H3 H 0.5827 -0.2459 0.6589 0.138 Uiso 1 1 calc R . .
C4 C 0.6253(8) -0.2488(8) 0.7059(6) 0.156(7) Uani 1 1 d DU . .
H4 H 0.6163 -0.2811 0.7158 0.187 Uiso 1 1 calc R . .
C5 C 0.6555(7) -0.2131(8) 0.7245(6) 0.134(6) Uani 1 1 d U . .
H5 H 0.6616 -0.2182 0.7513 0.161 Uiso 1 1 calc R . .
N2 N 0.6459(5) 0.2403(4) 0.8726(3) 0.079(3) Uani 1 1 d . . .
C6 C 0.6875(6) 0.2714(5) 0.8737(4) 0.078(4) Uani 1 1 d DU . .
H6 H 0.7204 0.2568 0.8724 0.094 Uiso 1 1 calc R . .
C7 C 0.6827(6) 0.3253(6) 0.8767(4) 0.107(5) Uani 1 1 d DU . .
H7 H 0.7119 0.3462 0.8757 0.129 Uiso 1 1 calc R . .
C8 C 0.6348(6) 0.3468(6) 0.8813(4) 0.098(5) Uani 1 1 d DU . .
H8 H 0.6318 0.3824 0.8852 0.118 Uiso 1 1 calc R . .
C9 C 0.5921(7) 0.3171(6) 0.8803(5) 0.129(6) Uani 1 1 d DU . .
H9 H 0.5598 0.3325 0.8830 0.155 Uiso 1 1 calc R . .
C10 C 0.5956(6) 0.2627(6) 0.8753(4) 0.097(5) Uani 1 1 d DU . .
H10 H 0.5659 0.2423 0.8738 0.117 Uiso 1 1 calc R . .
C11 C 0.7836(6) -0.0034(5) 0.6576(4) 0.098(5) Uani 1 1 d . . .
H11A H 0.8131 -0.0260 0.6562 0.147 Uiso 1 1 calc R . .
H11B H 0.7949 0.0312 0.6631 0.147 Uiso 1 1 calc R . .
H11C H 0.7656 -0.0041 0.6328 0.147 Uiso 1 1 calc R . .
C12 C 0.7482(6) -0.0212(6) 0.6896(4) 0.070(4) Uani 1 1 d . . .
C13 C 0.7748(5) 0.0259(4) 0.8168(4) 0.082(4) Uani 1 1 d . . .
H13A H 0.7734 0.0341 0.8445 0.123 Uiso 1 1 calc R . .
H13B H 0.7524 0.0489 0.8025 0.123 Uiso 1 1 calc R . .
H13C H 0.8096 0.0297 0.8074 0.123 Uiso 1 1 calc R . .
C14 C 0.7565(4) -0.0314(5) 0.8104(3) 0.042(3) Uani 1 1 d U . .
C15 C 0.5400(4) 0.0878(5) 0.6808(4) 0.078(4) Uani 1 1 d . . .
H15A H 0.5126 0.0630 0.6836 0.117 Uiso 1 1 calc R . .
H15B H 0.5547 0.0852 0.6548 0.117 Uiso 1 1 calc R . .
H15C H 0.5266 0.1220 0.6847 0.117 Uiso 1 1 calc R . .
C16 C 0.5797(5) 0.0774(5) 0.7099(4) 0.056(3) Uani 1 1 d U . .
C17 C 0.4855(5) 0.1085(6) 0.8696(4) 0.110(6) Uani 1 1 d . . .
H17A H 0.4629 0.1285 0.8530 0.165 Uiso 1 1 calc R . .
H17B H 0.4838 0.1212 0.8962 0.165 Uiso 1 1 calc R . .
H17C H 0.4749 0.0728 0.8690 0.165 Uiso 1 1 calc R . .
C18 C 0.5401(5) 0.1128(5) 0.8546(4) 0.052(3) Uani 1 1 d U . .
C19 C 0.6501(5) -0.0219(4) 0.8685(4) 0.070(4) Uani 1 1 d . . .
H19A H 0.6769 -0.0473 0.8719 0.104 Uiso 1 1 calc R . .
H19B H 0.6398 -0.0210 0.8412 0.104 Uiso 1 1 calc R . .
H19C H 0.6209 -0.0309 0.8846 0.104 Uiso 1 1 calc R . .
C20 C 0.6698(4) 0.0295(5) 0.8803(3) 0.045(3) Uani 1 1 d U . .
C21 C 0.8239(4) 0.1506(4) 0.8719(3) 0.064(3) Uani 1 1 d . . .
H21A H 0.8285 0.1286 0.8493 0.095 Uiso 1 1 calc R . .
H21B H 0.8491 0.1419 0.8917 0.095 Uiso 1 1 calc R . .
H21C H 0.8283 0.1861 0.8641 0.095 Uiso 1 1 calc R . .
C22 C 0.7705(5) 0.1431(4) 0.8884(4) 0.046(3) Uani 1 1 d . . .
C23 C 0.7493(4) 0.1780(4) 1.0709(3) 0.066(4) Uani 1 1 d . . .
H23A H 0.7835 0.1717 1.0810 0.099 Uiso 1 1 calc R . .
H23B H 0.7249 0.1774 1.0923 0.099 Uiso 1 1 calc R . .
H23C H 0.7483 0.2113 1.0583 0.099 Uiso 1 1 calc R . .
C24 C 0.7348(4) 0.1346(5) 1.0399(4) 0.055(3) Uani 1 1 d . . .
C25 C 0.5993(5) -0.0389(5) 1.1001(4) 0.085(4) Uani 1 1 d U . .
H25A H 0.6034 -0.0497 1.1271 0.128 Uiso 1 1 calc R . .
H25B H 0.5942 -0.0688 1.0837 0.128 Uiso 1 1 calc R . .
H25C H 0.5698 -0.0165 1.0980 0.128 Uiso 1 1 calc R . .
C26 C 0.6463(5) -0.0109(4) 1.0870(4) 0.055(3) Uani 1 1 d . . .
C27 C 0.8301(5) -0.0696(5) 1.0588(3) 0.077(4) Uani 1 1 d . . .
H27A H 0.8606 -0.0489 1.0622 0.115 Uiso 1 1 calc R . .
H27B H 0.8394 -0.1026 1.0478 0.115 Uiso 1 1 calc R . .
H27C H 0.8138 -0.0747 1.0841 0.115 Uiso 1 1 calc R . .
C28 C 0.7929(5) -0.0423(4) 1.0313(4) 0.048(3) Uani 1 1 d . . .
C29 C 0.9287(5) -0.1418(5) 0.9760(4) 0.072(4) Uani 1 1 d . . .
H29A H 0.9098 -0.1260 0.9972 0.108 Uiso 1 1 calc R . .
H29B H 0.9636 -0.1290 0.9758 0.108 Uiso 1 1 calc R . .
H29C H 0.9292 -0.1787 0.9796 0.108 Uiso 1 1 calc R . .
C30 C 0.9029(4) -0.1291(4) 0.9370(4) 0.045(3) Uani 1 1 d . . .
C31 C 1.0509(4) -0.1259(5) 0.8092(4) 0.083(4) Uani 1 1 d D . .
H31A H 1.0436 -0.1280 0.7814 0.124 Uiso 1 1 calc R . .
H31B H 1.0814 -0.1457 0.8151 0.124 Uiso 1 1 calc R . .
H31C H 1.0564 -0.0904 0.8165 0.124 Uiso 1 1 calc R . .
C32 C 1.0056(5) -0.1474(5) 0.8322(4) 0.063(4) Uani 1 1 d DU . .
C33 C 0.8728(4) -0.3056(4) 0.8361(4) 0.068(4) Uani 1 1 d . . .
H33A H 0.8709 -0.3207 0.8102 0.102 Uiso 1 1 calc R . .
H33B H 0.8468 -0.3208 0.8528 0.102 Uiso 1 1 calc R . .
H33C H 0.9064 -0.3120 0.8472 0.102 Uiso 1 1 calc R . .
C34 C 0.8638(5) -0.2478(5) 0.8332(4) 0.055(3) Uani 1 1 d . . .
C35 C 0.6441(5) -0.1854(5) 0.8551(4) 0.081(4) Uani 1 1 d . . .
H35A H 0.6601 -0.2029 0.8770 0.121 Uiso 1 1 calc R . .
H35B H 0.6229 -0.2094 0.8407 0.121 Uiso 1 1 calc R . .
H35C H 0.6230 -0.1576 0.8648 0.121 Uiso 1 1 calc R . .
C36 C 0.6862(5) -0.1635(5) 0.8276(4) 0.060(4) Uani 1 1 d . . .
C37 C 0.5926(5) -0.0740(4) 0.7288(3) 0.060(3) Uani 1 1 d D . .
H37A H 0.5898 -0.1101 0.7214 0.072 Uiso 1 1 calc R . .
H37B H 0.5739 -0.0539 0.7092 0.072 Uiso 1 1 calc R . .
C38 C 0.5676(4) -0.0668(5) 0.7674(4) 0.073(4) Uani 1 1 d D . .
H38A H 0.5866 -0.0867 0.7869 0.088 Uiso 1 1 calc R . .
H38B H 0.5329 -0.0810 0.7660 0.088 Uiso 1 1 calc R . .
C39 C 0.5637(4) -0.0098(4) 0.7823(4) 0.060(3) Uani 1 1 d D . .
H39A H 0.5422 0.0103 0.7645 0.072 Uiso 1 1 calc R . .
H39B H 0.5482 -0.0089 0.8084 0.072 Uiso 1 1 calc R . .
C40 C 0.7102(5) 0.1122(4) 0.7447(3) 0.065(3) Uani 1 1 d . . .
H40A H 0.6922 0.1187 0.7200 0.078 Uiso 1 1 calc R . .
H40B H 0.7442 0.0988 0.7382 0.078 Uiso 1 1 calc R . .
C41 C 0.7169(5) 0.1623(5) 0.7654(4) 0.082(4) Uani 1 1 d U . .
H41A H 0.7322 0.1870 0.7473 0.098 Uiso 1 1 calc R . .
H41B H 0.7409 0.1574 0.7872 0.098 Uiso 1 1 calc R . .
C42 C 0.6644(5) 0.1859(4) 0.7823(4) 0.072(4) Uani 1 1 d . . .
H42A H 0.6723 0.2183 0.7956 0.086 Uiso 1 1 calc R . .
H42B H 0.6417 0.1937 0.7603 0.086 Uiso 1 1 calc R . .
C43 C 0.6255(6) 0.1716(5) 0.9599(4) 0.088(4) Uani 1 1 d U . .
H43A H 0.6046 0.1959 0.9449 0.106 Uiso 1 1 calc R . .
H43B H 0.6429 0.1907 0.9806 0.106 Uiso 1 1 calc R . .
C44 C 0.5906(4) 0.1317(5) 0.9782(4) 0.064(3) Uani 1 1 d . . .
H44A H 0.5766 0.1102 0.9573 0.077 Uiso 1 1 calc R . .
H44B H 0.5617 0.1495 0.9906 0.077 Uiso 1 1 calc R . .
C45 C 0.6158(5) 0.0966(5) 1.0090(4) 0.073(4) Uani 1 1 d U . .
H45A H 0.6302 0.1172 1.0304 0.088 Uiso 1 1 calc R . .
H45B H 0.5905 0.0730 1.0200 0.088 Uiso 1 1 calc R . .
C46 C 0.6859(5) -0.0905(5) 0.9887(3) 0.063(4) Uani 1 1 d . . .
H46A H 0.6524 -0.0942 1.0013 0.075 Uiso 1 1 calc R . .
H46B H 0.7123 -0.0986 1.0082 0.075 Uiso 1 1 calc R . .
C47 C 0.6899(4) -0.1286(4) 0.9541(4) 0.062(3) Uani 1 1 d . . .
H47A H 0.6643 -0.1190 0.9344 0.074 Uiso 1 1 calc R . .
H47B H 0.6811 -0.1629 0.9636 0.074 Uiso 1 1 calc R . .
C48 C 0.7426(5) -0.1316(4) 0.9337(3) 0.062(3) Uani 1 1 d . . .
H48A H 0.7691 -0.1406 0.9529 0.074 Uiso 1 1 calc R . .
H48B H 0.7420 -0.1582 0.9135 0.074 Uiso 1 1 calc R . .
C49 C 0.8540(4) 0.0239(4) 0.9271(3) 0.056(3) Uani 1 1 d . . .
H49A H 0.8693 0.0056 0.9493 0.067 Uiso 1 1 calc R . .
H49B H 0.8431 0.0578 0.9361 0.067 Uiso 1 1 calc R . .
C50 C 0.8950(4) 0.0296(4) 0.8929(3) 0.051(3) Uani 1 1 d . . .
H50A H 0.8785 0.0460 0.8704 0.062 Uiso 1 1 calc R . .
H50B H 0.9226 0.0522 0.9018 0.062 Uiso 1 1 calc R . .
C51 C 0.9189(5) -0.0217(5) 0.8793(4) 0.071(4) Uani 1 1 d U . .
H51A H 0.9455 -0.0148 0.8598 0.086 Uiso 1 1 calc R . .
H51B H 0.9351 -0.0387 0.9017 0.086 Uiso 1 1 calc R . .
C52 C 0.8917(4) -0.1492(5) 0.7641(3) 0.063(4) Uani 1 1 d . . .
H52A H 0.9028 -0.1847 0.7683 0.076 Uiso 1 1 calc R . .
H52B H 0.9222 -0.1284 0.7588 0.076 Uiso 1 1 calc R . .
C53 C 0.8559(5) -0.1471(5) 0.7288(3) 0.070(4) Uani 1 1 d U . .
H53A H 0.8736 -0.1617 0.7061 0.084 Uiso 1 1 calc R . .
H53B H 0.8482 -0.1112 0.7229 0.084 Uiso 1 1 calc R . .
C54 C 0.8058(5) -0.1758(5) 0.7349(3) 0.070(4) Uani 1 1 d U . .
H54A H 0.7871 -0.1768 0.7100 0.085 Uiso 1 1 calc R . .
H54B H 0.8135 -0.2112 0.7423 0.085 Uiso 1 1 calc R . .
O1 O 0.7508(3) -0.0698(4) 0.6996(2) 0.069(2) Uani 1 1 d . . .
O2 O 0.7188(3) 0.0118(3) 0.7032(2) 0.064(2) Uani 1 1 d . . .
O3 O 0.7260(3) -0.0355(3) 0.7812(2) 0.054(2) Uani 1 1 d . . .
O4 O 0.7747(3) -0.0656(3) 0.8292(2) 0.052(2) Uani 1 1 d U . .
O5 O 0.6108(3) 0.0449(3) 0.7016(2) 0.061(2) Uani 1 1 d . . .
O6 O 0.5783(3) 0.1045(3) 0.7424(2) 0.064(2) Uani 1 1 d U . .
O7 O 0.5537(3) 0.0885(3) 0.8249(2) 0.056(2) Uani 1 1 d . . .
O8 O 0.5695(3) 0.1408(3) 0.8772(2) 0.061(2) Uani 1 1 d U . .
O9 O 0.6540(3) 0.0682(3) 0.8580(2) 0.062(2) Uani 1 1 d . . .
O10 O 0.6984(3) 0.0359(2) 0.9081(2) 0.0449(19) Uani 1 1 d U . .
O11 O 0.7340(3) 0.1577(3) 0.8686(2) 0.063(2) Uani 1 1 d . . .
O12 O 0.7677(3) 0.1248(3) 0.9216(3) 0.059(2) Uani 1 1 d . . .
O13 O 0.7307(3) 0.1461(3) 1.0042(2) 0.050(2) Uani 1 1 d . . .
O14 O 0.7278(3) 0.0900(3) 1.0541(2) 0.055(2) Uani 1 1 d . . .
O15 O 0.6489(3) -0.0009(3) 1.0507(3) 0.068(2) Uani 1 1 d . . .
O16 O 0.9982(3) -0.3192(3) 0.8877(2) 0.063(2) Uani 1 1 d . . .
O17 O 0.7576(3) -0.0151(3) 1.0458(2) 0.0477(19) Uani 1 1 d . . .
O18 O 0.7996(3) -0.0488(2) 0.9940(2) 0.051(2) Uani 1 1 d . . .
O19 O 0.8650(3) -0.1002(3) 0.9376(2) 0.054(2) Uani 1 1 d . . .
O20 O 0.9241(3) -0.1490(3) 0.9058(2) 0.055(2) Uani 1 1 d . . .
O21 O 0.9641(3) -0.1229(3) 0.8300(2) 0.054(2) Uani 1 1 d . . .
O22 O 1.0153(3) -0.1862(3) 0.8537(2) 0.062(2) Uani 1 1 d . . .
O23 O 0.8991(3) -0.2200(3) 0.84600(19) 0.0467(19) Uani 1 1 d . . .
O24 O 0.8222(3) -0.2336(3) 0.8181(2) 0.056(2) Uani 1 1 d . . .
O25 O 0.7315(3) -0.1721(3) 0.8384(2) 0.056(2) Uani 1 1 d . . .
O26 O 0.6702(3) -0.1412(3) 0.7969(3) 0.067(2) Uani 1 1 d . . .
O27 O 0.6463(3) -0.0591(3) 0.7278(2) 0.056(2) Uani 1 1 d . . .
O28 O 0.6148(3) 0.0117(3) 0.7837(2) 0.052(2) Uani 1 1 d . . .
O29 O 0.6824(3) 0.0730(3) 0.7659(2) 0.058(2) Uani 1 1 d . . .
O30 O 0.6372(3) 0.1528(3) 0.8095(2) 0.066(2) Uani 1 1 d . . .
O31 O 0.6635(3) 0.1490(3) 0.9342(2) 0.062(2) Uani 1 1 d . . .
O32 O 0.6578(3) 0.0671(3) 0.9886(2) 0.060(2) Uani 1 1 d . . .
O33 O 0.6920(3) -0.0405(3) 0.9762(2) 0.0488(19) Uani 1 1 d . . .
O34 O 0.7546(3) -0.0822(3) 0.9160(2) 0.052(2) Uani 1 1 d . . .
O35 O 0.8092(3) -0.0051(2) 0.91200(18) 0.0439(18) Uani 1 1 d . . .
O36 O 0.8802(3) -0.0557(3) 0.86243(19) 0.0504(19) Uani 1 1 d U . .
O37 O 0.8670(3) -0.1308(3) 0.7985(2) 0.054(2) Uani 1 1 d . . .
O38 O 0.7729(3) -0.1533(3) 0.7645(2) 0.064(2) Uani 1 1 d U . .
O39 O 0.7485(3) 0.0425(2) 0.97584(19) 0.0492(19) Uani 1 1 d . . .
O40 O 0.8267(3) -0.1397(2) 0.8662(2) 0.0525(19) Uani 1 1 d . . .
C55 C 0.7572(6) 0.2485(6) 0.9646(4) 0.077(5) Uani 0.80 1 d PU . .
H55A H 0.7318 0.2298 0.9490 0.092 Uiso 0.80 1 calc PR . .
H55B H 0.7733 0.2240 0.9825 0.092 Uiso 0.80 1 calc PR . .
Cl1 Cl 0.7264(2) 0.2947(2) 0.99158(18) 0.132(2) Uani 0.80 1 d PU . .
Cl2 Cl 0.8047(2) 0.2734(2) 0.93272(16) 0.1217(19) Uani 0.80 1 d PU . .
C56 C 0.5186(8) 0.2111(8) 0.7699(4) 0.097(6) Uani 0.70 1 d PDU . .
H56A H 0.5545 0.2107 0.7784 0.116 Uiso 0.70 1 calc PR . .
H56B H 0.5078 0.1752 0.7679 0.116 Uiso 0.70 1 calc PR . .
Cl3 Cl 0.5179(2) 0.23364(19) 0.72738(15) 0.0878(16) Uani 0.70 1 d PDU . .
Cl4 Cl 0.4842(3) 0.2377(3) 0.80685(18) 0.157(3) Uani 0.70 1 d PDU . .
C57 C 0.7793(9) 0.1912(13) 0.6553(6) 0.128(12) Uani 0.50 1 d PDU . .
H57A H 0.7542 0.1642 0.6606 0.154 Uiso 0.50 1 calc PR . .
H57B H 0.7617 0.2242 0.6581 0.154 Uiso 0.50 1 calc PR . .
Cl5 Cl 0.8267(5) 0.1878(5) 0.6904(3) 0.177(5) Uani 0.50 1 d PDU . .
Cl6 Cl 0.7986(5) 0.1855(6) 0.6089(4) 0.218(6) Uani 0.50 1 d PDU . .
C58 C 0.5688(12) -0.0284(8) 0.9682(9) 0.145(13) Uani 0.50 1 d PDU A -1
H58A H 0.5605 -0.0099 0.9924 0.173 Uiso 0.50 1 calc PR A -1
H58B H 0.6060 -0.0266 0.9647 0.173 Uiso 0.50 1 calc PR A -1
Cl7 Cl 0.5520(2) -0.0919(3) 0.9745(2) 0.082(2) Uani 0.50 1 d PDU A -1
Cl8 Cl 0.5399(4) 0.0039(4) 0.9291(3) 0.159(4) Uani 0.50 1 d PDU A -1

loop_
_atom_site_aniso_label
_atom_site_aniso_U_11
_atom_site_aniso_U_22
_atom_site_aniso_U_33
_atom_site_aniso_U_23
_atom_site_aniso_U_13
_atom_site_aniso_U_12
Na1 0.054(3) 0.052(3) 0.051(3) -0.007(2) -0.004(2) 0.006(2)
Mn1 0.0589(12) 0.0535(12) 0.0648(13) -0.0080(10) -0.0104(10) 0.0082(9)
Mn2 0.0517(12) 0.0552(12) 0.0564(12) 0.0044(10) -0.0062(10) 0.0080(9)
Mn3 0.0570(12) 0.0497(12) 0.0631(13) 0.0045(10) -0.0052(10) 0.0054(9)
Mn4 0.0611(12) 0.0491(12) 0.0664(12) 0.0015(10) -0.0077(10) 0.0070(9)
Mn5 0.0536(12) 0.0480(11) 0.0572(12) -0.0063(9) -0.0018(10) 0.0064(9)
Mn6 0.0509(12) 0.0459(11) 0.0579(12) -0.0052(9) 0.0069(10) -0.0026(9)
Mn7 0.0506(11) 0.0437(11) 0.0551(11) -0.0026(9) 0.0011(9) 0.0022(8)
Mn8 0.0521(12) 0.0397(11) 0.0556(11) -0.0044(9) -0.0022(9) 0.0060(8)
Mn9 0.0509(12) 0.0491(12) 0.0537(12) -0.0052(9) -0.0022(9) 0.0047(8)
Mn10 0.0570(12) 0.0467(11) 0.0597(12) -0.0058(10) -0.0075(10) 0.0056(9)
N1 0.078(8) 0.084(9) 0.084(9) -0.008(7) 0.012(7) 0.004(6)
C1 0.104(6) 0.101(6) 0.107(6) -0.004(4) -0.010(4) 0.002(4)
C2 0.134(7) 0.134(7) 0.132(7) -0.001(4) -0.012(4) 0.006(4)
C3 0.109(6) 0.116(6) 0.120(6) -0.005(4) -0.002(4) -0.005(4)
C4 0.156(8) 0.155(8) 0.157(8) -0.002(4) 0.001(4) -0.006(4)
C5 0.135(7) 0.131(7) 0.135(7) -0.004(4) 0.000(4) 0.000(4)
N2 0.104(9) 0.066(8) 0.066(7) 0.019(6) -0.004(7) 0.018(7)
C6 0.082(6) 0.066(6) 0.087(7) 0.005(5) -0.009(6) -0.006(5)
C7 0.111(7) 0.101(7) 0.110(7) -0.002(6) -0.006(6) -0.013(6)
C8 0.108(7) 0.091(7) 0.095(7) -0.014(6) -0.001(6) -0.001(6)
C9 0.129(8) 0.121(8) 0.138(8) -0.001(6) 0.001(6) 0.019(6)
C10 0.096(7) 0.088(7) 0.107(7) -0.003(6) -0.006(6) 0.005(6)
C11 0.114(12) 0.068(10) 0.111(12) -0.021(10) 0.026(11) 0.006(8)
C12 0.090(12) 0.061(11) 0.060(10) 0.014(9) -0.002(9) -0.009(9)
C13 0.087(10) 0.062(10) 0.097(11) 0.000(8) -0.003(8) 0.030(8)
C14 0.041(7) 0.058(9) 0.026(7) 0.000(6) -0.008(6) 0.009(6)
C15 0.044(8) 0.099(11) 0.090(11) 0.037(9) 0.007(8) -0.011(7)
C16 0.049(9) 0.054(9) 0.065(9) 0.028(6) 0.012(8) 0.007(7)
C17 0.045(10) 0.142(14) 0.142(14) -0.042(12) -0.031(9) 0.017(9)
C18 0.050(9) 0.069(9) 0.037(8) 0.008(7) -0.013(6) 0.009(6)
C19 0.081(9) 0.040(8) 0.088(10) 0.019(7) -0.039(8) 0.004(7)
C20 0.043(7) 0.054(8) 0.038(7) -0.002(7) 0.000(5) 0.003(6)
C21 0.071(9) 0.076(9) 0.044(7) 0.004(7) -0.020(7) -0.020(7)
C22 0.072(10) 0.034(7) 0.032(8) 0.010(6) 0.011(7) 0.015(6)
C23 0.069(9) 0.054(8) 0.074(9) -0.003(7) -0.005(7) -0.015(6)
C24 0.038(7) 0.066(10) 0.061(10) -0.006(9) 0.002(7) 0.012(6)
C25 0.061(7) 0.101(8) 0.093(8) -0.026(6) 0.025(6) -0.043(6)
C26 0.059(9) 0.050(8) 0.057(9) -0.015(8) 0.010(8) -0.017(7)
C27 0.099(11) 0.106(11) 0.026(7) -0.009(7) 0.010(7) 0.029(9)
C28 0.057(9) 0.049(8) 0.038(8) -0.010(7) 0.023(7) -0.010(6)
C29 0.069(9) 0.069(9) 0.077(10) -0.016(8) 0.007(8) 0.023(7)
C30 0.049(8) 0.029(7) 0.057(9) 0.011(6) -0.015(7) 0.006(6)
C31 0.066(9) 0.114(12) 0.068(9) 0.013(8) 0.000(8) 0.000(8)
C32 0.066(5) 0.063(5) 0.060(5) -0.001(4) -0.004(4) -0.008(4)
C33 0.062(8) 0.040(8) 0.101(10) -0.021(7) -0.028(7) 0.011(6)
C34 0.031(8) 0.060(9) 0.073(9) -0.016(7) -0.009(7) 0.020(7)
C35 0.074(10) 0.069(9) 0.099(11) 0.039(8) 0.004(9) 0.010(7)
C36 0.060(10) 0.047(9) 0.074(11) -0.008(8) -0.008(9) 0.000(7)
C37 0.066(10) 0.052(8) 0.061(9) -0.004(7) -0.010(8) 0.008(7)
C38 0.043(8) 0.087(11) 0.090(11) 0.023(9) -0.001(8) -0.025(7)
C39 0.048(8) 0.038(8) 0.095(10) 0.012(7) -0.013(7) -0.012(6)
C40 0.082(10) 0.051(8) 0.062(9) 0.011(7) 0.002(8) -0.016(7)
C41 0.083(8) 0.086(8) 0.077(7) -0.004(7) -0.001(6) -0.014(7)
C42 0.103(11) 0.037(8) 0.075(10) 0.018(7) 0.017(8) -0.003(7)
C43 0.102(12) 0.080(11) 0.082(10) 0.025(9) 0.004(9) 0.023(9)
C44 0.041(8) 0.075(9) 0.075(9) -0.007(8) -0.007(7) 0.021(7)
C45 0.068(7) 0.070(7) 0.083(8) -0.025(6) 0.008(6) 0.000(6)
C46 0.076(9) 0.071(10) 0.041(8) 0.000(7) 0.011(7) -0.020(7)
C47 0.064(9) 0.040(7) 0.081(9) -0.008(7) 0.008(8) -0.016(6)
C48 0.086(10) 0.043(8) 0.055(8) 0.018(6) 0.002(7) -0.001(7)
C49 0.049(8) 0.051(8) 0.067(9) 0.014(6) -0.002(7) -0.013(6)
C50 0.044(7) 0.049(8) 0.061(8) -0.004(6) -0.012(7) 0.008(6)
C51 0.071(6) 0.070(6) 0.073(6) -0.006(5) 0.008(5) -0.004(5)
C52 0.044(8) 0.107(10) 0.038(7) -0.030(7) 0.001(6) 0.017(7)
C53 0.079(7) 0.074(7) 0.058(7) -0.001(6) 0.002(6) 0.027(6)
C54 0.074(7) 0.078(7) 0.060(6) -0.018(5) -0.010(5) -0.002(5)
O1 0.050(5) 0.099(7) 0.059(6) -0.004(5) 0.005(4) 0.022(5)
O2 0.066(6) 0.065(6) 0.060(6) 0.000(5) -0.006(5) 0.003(5)
O3 0.059(5) 0.056(5) 0.047(5) -0.007(4) -0.007(4) 0.000(4)
O4 0.057(5) 0.037(5) 0.061(5) 0.015(4) -0.004(4) 0.015(4)
O5 0.046(5) 0.066(6) 0.072(6) 0.003(5) -0.018(4) 0.008(4)
O6 0.077(6) 0.047(5) 0.069(6) 0.014(4) -0.006(5) 0.007(4)
O7 0.070(6) 0.055(5) 0.044(5) 0.001(4) -0.018(4) 0.002(4)
O8 0.073(6) 0.054(5) 0.055(5) 0.004(4) -0.007(4) 0.011(4)
O9 0.069(6) 0.044(5) 0.073(6) 0.001(5) -0.007(5) 0.004(4)
O10 0.048(5) 0.042(5) 0.045(5) -0.005(4) -0.019(4) -0.003(3)
O11 0.061(6) 0.049(5) 0.078(6) 0.025(5) -0.008(5) 0.001(4)
O12 0.065(6) 0.052(5) 0.059(6) 0.006(5) -0.002(5) -0.002(4)
O13 0.051(5) 0.048(5) 0.053(5) 0.003(4) 0.002(4) 0.002(4)
O14 0.057(5) 0.036(5) 0.071(6) 0.010(4) 0.005(4) -0.007(4)
O15 0.062(6) 0.072(6) 0.070(6) -0.009(5) 0.003(5) -0.005(4)
O16 0.059(5) 0.076(6) 0.053(5) -0.025(5) -0.006(4) 0.017(4)
O17 0.043(5) 0.048(5) 0.052(5) -0.003(4) 0.010(4) 0.001(4)
O18 0.067(5) 0.027(4) 0.058(6) 0.004(4) 0.007(5) 0.012(3)
O19 0.052(5) 0.050(5) 0.059(5) -0.001(4) 0.001(4) 0.013(4)
O20 0.053(5) 0.058(5) 0.053(5) -0.032(4) 0.005(4) 0.005(4)
O21 0.040(5) 0.058(5) 0.062(5) -0.002(4) 0.006(4) 0.005(4)
O22 0.056(5) 0.074(6) 0.056(5) -0.015(5) 0.000(4) 0.021(4)
O23 0.044(5) 0.054(5) 0.042(5) -0.005(4) -0.012(4) 0.006(4)
O24 0.062(6) 0.040(5) 0.066(5) -0.006(4) -0.008(5) 0.009(4)
O25 0.042(5) 0.049(5) 0.078(6) -0.001(4) -0.012(4) 0.015(4)
O26 0.060(6) 0.054(5) 0.086(7) 0.018(5) 0.002(5) 0.010(4)
O27 0.047(5) 0.061(5) 0.059(5) 0.007(4) -0.007(4) 0.011(4)
O28 0.044(5) 0.044(5) 0.067(5) 0.006(4) -0.004(4) -0.003(4)
O29 0.061(5) 0.060(5) 0.052(5) 0.019(4) -0.008(4) 0.002(4)
O30 0.082(6) 0.047(5) 0.069(5) 0.013(5) 0.010(5) 0.012(4)
O31 0.062(5) 0.037(5) 0.085(6) -0.005(4) 0.019(5) 0.018(4)
O32 0.048(5) 0.061(5) 0.072(5) -0.009(4) 0.006(4) 0.011(4)
O33 0.066(5) 0.029(5) 0.051(5) -0.003(4) -0.009(4) -0.004(3)
O34 0.058(5) 0.031(5) 0.068(5) -0.007(4) -0.012(4) 0.009(3)
O35 0.048(5) 0.044(5) 0.040(4) -0.009(4) 0.004(4) 0.004(4)
O36 0.055(4) 0.048(4) 0.049(4) -0.008(3) -0.007(3) 0.001(3)
O37 0.063(5) 0.050(5) 0.048(5) 0.003(4) -0.003(4) 0.021(4)
O38 0.063(5) 0.064(5) 0.066(5) -0.014(4) 0.003(4) 0.011(4)
O39 0.055(5) 0.047(5) 0.046(5) -0.010(4) 0.009(4) -0.003(4)
O40 0.058(5) 0.036(4) 0.064(5) -0.013(4) 0.006(4) -0.002(3)
C55 0.101(12) 0.069(11) 0.060(10) 0.043(9) -0.050(10) -0.013(9)
Cl1 0.147(5) 0.108(4) 0.142(5) -0.008(4) -0.018(4) -0.001(4)
Cl2 0.118(4) 0.119(4) 0.128(5) 0.003(4) -0.027(4) -0.006(3)
C56 0.107(10) 0.097(10) 0.088(10) 0.008(8) 0.000(8) 0.044(8)
Cl3 0.097(4) 0.081(4) 0.086(4) 0.018(3) 0.020(3) 0.024(3)
Cl4 0.169(7) 0.210(8) 0.092(5) 0.014(5) 0.024(5) 0.068(6)
C57 0.093(17) 0.124(19) 0.17(2) 0.002(16) 0.024(16) -0.001(15)
Cl5 0.154(10) 0.208(12) 0.170(10) 0.021(9) 0.034(8) 0.059(8)
Cl6 0.152(11) 0.233(15) 0.268(16) -0.073(12) -0.034(11) 0.036(9)
C58 0.130(16) 0.144(16) 0.160(17) -0.003(11) -0.041(11) -0.008(11)
Cl7 0.053(4) 0.074(5) 0.118(6) -0.018(4) -0.022(4) 0.000(3)
Cl8 0.140(7) 0.166(7) 0.172(7) -0.002(6) 0.028(6) 0.028(6)

loop_
_atom_type_symbol
_atom_type_description
_atom_type_scat_dispersion_real
_atom_type_scat_dispersion_imag
_atom_type_scat_source
C C 0.0033 0.0016 'International Tables Vol C Tables 4.2.6.8 and 6.1.1.4'
H H 0.0000 0.0000 'International Tables Vol C Tables 4.2.6.8 and 6.1.1.4'
N N 0.0061 0.0033 'International Tables Vol C Tables 4.2.6.8 and 6.1.1.4'
O O 0.0106 0.0060 'International Tables Vol C Tables 4.2.6.8 and 6.1.1.4'
Na Na 0.0362 0.0249 'International Tables Vol C Tables 4.2.6.8 and 6.1.1.4'
Cl Cl 0.1484 0.1585 'International Tables Vol C Tables 4.2.6.8 and 6.1.1.4'
Mn Mn 0.3368 0.7283 'International Tables Vol C Tables 4.2.6.8 and 6.1.1.4'

loop_
_geom_angle_atom_site_label_1
_geom_angle_atom_site_label_2
_geom_angle_atom_site_label_3
_geom_angle
_geom_angle_site_symmetry_1
_geom_angle_site_symmetry_3
O22 Na1 O16 102.9(3) . .
O22 Na1 O23 84.3(3) . .
O16 Na1 O23 112.2(3) . .
O22 Na1 O14 167.0(3) . 7_647
O16 Na1 O14 86.6(3) . 7_647
O23 Na1 O14 100.5(3) . 7_647
O22 Na1 O17 101.3(3) . 7_647
O16 Na1 O17 78.6(3) . 7_647
O23 Na1 O17 166.7(3) . 7_647
O14 Na1 O17 71.6(3) 7_647 7_647
O22 Na1 O20 79.7(3) . .
O16 Na1 O20 176.2(3) . .
O23 Na1 O20 70.7(2) . .
O14 Na1 O20 90.4(3) 7_647 .
O17 Na1 O20 98.2(3) 7_647 .
O22 Na1 Mn6 135.4(2) . 7_647
O16 Na1 Mn6 68.3(2) . 7_647
O23 Na1 Mn6 140.3(2) . 7_647
O14 Na1 Mn6 40.31(18) 7_647 7_647
O17 Na1 Mn6 34.89(17) 7_647 7_647
O20 Na1 Mn6 107.9(2) . 7_647
O22 Na1 Mn9 67.6(2) . .
O16 Na1 Mn9 148.1(2) . .
O23 Na1 Mn9 38.93(18) . .
O14 Na1 Mn9 108.7(2) 7_647 .
O17 Na1 Mn9 132.3(2) 7_647 .
O20 Na1 Mn9 35.48(18) . .
Mn6 Na1 Mn9 140.29(13) 7_647 .
O38 Mn1 O26 86.5(3) . .
O38 Mn1 O1 94.5(3) . .
O26 Mn1 O1 176.1(3) . .
O38 Mn1 O27 176.9(3) . .
O26 Mn1 O27 96.5(3) . .
O1 Mn1 O27 82.5(3) . .
O38 Mn1 O3 100.6(3) . .
O26 Mn1 O3 91.7(3) . .
O1 Mn1 O3 84.5(3) . .
O27 Mn1 O3 78.9(3) . .
O38 Mn1 N1 93.3(3) . .
O26 Mn1 N1 91.0(4) . .
O1 Mn1 N1 92.7(4) . .
O27 Mn1 N1 87.1(3) . .
O3 Mn1 N1 165.9(4) . .
O38 Mn1 Mn2 144.8(2) . .
O26 Mn1 Mn2 104.2(2) . .
O1 Mn1 Mn2 72.9(2) . .
O27 Mn1 Mn2 33.8(2) . .
O3 Mn1 Mn2 46.7(2) . .
N1 Mn1 Mn2 119.4(3) . .
O27 Mn2 O28 93.9(3) . .
O27 Mn2 O2 93.6(4) . .
O28 Mn2 O2 172.5(3) . .
O27 Mn2 O29 170.5(3) . .
O28 Mn2 O29 78.6(3) . .
O2 Mn2 O29 93.9(3) . .
O27 Mn2 O5 94.5(3) . .
O28 Mn2 O5 90.0(3) . .
O2 Mn2 O5 90.5(3) . .
O29 Mn2 O5 91.3(3) . .
O27 Mn2 O3 83.2(3) . .
O28 Mn2 O3 93.9(3) . .
O2 Mn2 O3 85.9(3) . .
O29 Mn2 O3 91.4(3) . .
O5 Mn2 O3 175.6(3) . .
O27 Mn2 Mn3 133.6(2) . .
O28 Mn2 Mn3 40.5(2) . .
O2 Mn2 Mn3 132.2(3) . .
O29 Mn2 Mn3 40.2(2) . .
O5 Mn2 Mn3 80.5(2) . .
O3 Mn2 Mn3 103.74(18) . .
O27 Mn2 Mn1 40.9(2) . .
O28 Mn2 Mn1 104.7(2) . .
O2 Mn2 Mn1 80.4(3) . .
O29 Mn2 Mn1 135.2(2) . .
O5 Mn2 Mn1 132.8(2) . .
O3 Mn2 Mn1 44.08(18) . .
Mn3 Mn2 Mn1 137.50(7) . .
O30 Mn3 O29 94.7(3) . .
O30 Mn3 O28 169.8(3) . .
O29 Mn3 O28 77.3(3) . .
O30 Mn3 O7 93.1(3) . .
O29 Mn3 O7 172.2(3) . .
O28 Mn3 O7 95.1(3) . .
O30 Mn3 O6 96.2(3) . .
O29 Mn3 O6 90.1(3) . .
O28 Mn3 O6 90.1(3) . .
O7 Mn3 O6 88.4(3) . .
O30 Mn3 O9 82.6(3) . .
O29 Mn3 O9 97.5(3) . .
O28 Mn3 O9 92.2(3) . .
O7 Mn3 O9 84.1(3) . .
O6 Mn3 O9 172.3(3) . .
O30 Mn3 Mn2 133.8(2) . .
O29 Mn3 Mn2 39.8(2) . .
O28 Mn3 Mn2 39.7(2) . .
O7 Mn3 Mn2 132.4(2) . .
O6 Mn3 Mn2 80.1(2) . .
O9 Mn3 Mn2 106.22(19) . .
O30 Mn3 Mn4 40.8(2) . .
O29 Mn3 Mn4 107.5(2) . .
O28 Mn3 Mn4 135.6(2) . .
O7 Mn3 Mn4 78.9(2) . .
O6 Mn3 Mn4 133.0(2) . .
O9 Mn3 Mn4 43.61(18) . .
Mn2 Mn3 Mn4 139.42(7) . .
O31 Mn4 O11 86.0(3) . .
O31 Mn4 O8 93.9(3) . .
O11 Mn4 O8 176.7(3) . .
O31 Mn4 O30 177.6(3) . .
O11 Mn4 O30 96.2(3) . .
O8 Mn4 O30 83.9(3) . .
O31 Mn4 O9 100.9(3) . .
O11 Mn4 O9 91.9(3) . .
O8 Mn4 O9 84.9(3) . .
O30 Mn4 O9 78.0(3) . .
O31 Mn4 N2 92.7(3) . .
O11 Mn4 N2 89.8(4) . .
O8 Mn4 N2 93.6(4) . .
O30 Mn4 N2 88.3(3) . .
O9 Mn4 N2 166.4(3) . .
O31 Mn4 Mn3 144.6(2) . .
O11 Mn4 Mn3 104.0(2) . .
O8 Mn4 Mn3 74.3(2) . .
O30 Mn4 Mn3 33.8(2) . .
O9 Mn4 Mn3 45.8(2) . .
N2 Mn4 Mn3 120.7(3) . .
O31 Mn5 O39 173.7(3) . .
O31 Mn5 O32 95.3(3) . .
O39 Mn5 O32 79.9(3) . .
O31 Mn5 O12 91.9(3) . .
O39 Mn5 O12 92.8(3) . .
O32 Mn5 O12 172.7(3) . .
O31 Mn5 O13 93.9(3) . .
O39 Mn5 O13 90.1(3) . .
O32 Mn5 O13 88.1(3) . .
O12 Mn5 O13 92.6(3) . .
O31 Mn5 O10 99.2(3) . .
O39 Mn5 O10 77.0(3) . .
O32 Mn5 O10 91.5(3) . .
O12 Mn5 O10 86.1(3) . .
O13 Mn5 O10 166.9(3) . .
O31 Mn5 Mn6 136.0(2) . .
O39 Mn5 Mn6 40.2(2) . .
O32 Mn5 Mn6 41.5(2) . .
O12 Mn5 Mn6 131.6(2) . .
O13 Mn5 Mn6 79.5(2) . .
O10 Mn5 Mn6 91.55(18) . .
O39 Mn6 O15 166.3(3) . .
O39 Mn6 O32 81.3(3) . .
O15 Mn6 O32 91.1(3) . .
O39 Mn6 O17 94.3(3) . .
O15 Mn6 O17 93.8(3) . .
O32 Mn6 O17 174.5(3) . .
O39 Mn6 O14 93.6(3) . .
O15 Mn6 O14 97.9(3) . .
O32 Mn6 O14 90.6(3) . .
O17 Mn6 O14 86.4(3) . .
O39 Mn6 O33 78.6(3) . .
O15 Mn6 O33 90.2(3) . .
O32 Mn6 O33 91.1(3) . .
O17 Mn6 O33 91.2(3) . .
O14 Mn6 O33 171.6(3) . .
O39 Mn6 Mn5 41.5(2) . .
O15 Mn6 Mn5 132.7(3) . .
O32 Mn6 Mn5 41.6(2) . .
O17 Mn6 Mn5 133.3(2) . .
O14 Mn6 Mn5 83.2(2) . .
O33 Mn6 Mn5 92.67(19) . .
O39 Mn6 Mn7 39.6(2) . .
O15 Mn6 Mn7 130.6(2) . .
O32 Mn6 Mn7 93.7(2) . .
O17 Mn6 Mn7 84.9(2) . .
O14 Mn6 Mn7 131.1(2) . .
O33 Mn6 Mn7 40.61(19) . .
Mn5 Mn6 Mn7 69.00(6) . .
O39 Mn6 Na1 111.7(2) . 8_667
O15 Mn6 Na1 81.8(3) . 8_667
O32 Mn6 Na1 132.9(2) . 8_667
O17 Mn6 Na1 45.9(2) . 8_667
O14 Mn6 Na1 45.3(2) . 8_667
O33 Mn6 Na1 135.1(2) . 8_667
Mn5 Mn6 Na1 124.66(9) . 8_667
Mn7 Mn6 Na1 125.82(9) . 8_667
O33 Mn7 O39 86.6(3) . .
O33 Mn7 O34 95.1(3) . .
O39 Mn7 O34 178.1(3) . .
O33 Mn7 O35 173.2(3) . .
O39 Mn7 O35 99.8(3) . .
O34 Mn7 O35 78.4(3) . .
O33 Mn7 O18 89.0(3) . .
O39 Mn7 O18 86.0(3) . .
O34 Mn7 O18 94.7(3) . .
O35 Mn7 O18 93.7(3) . .
O33 Mn7 O10 90.1(3) . .
O39 Mn7 O10 75.5(3) . .
O34 Mn7 O10 103.8(3) . .
O35 Mn7 O10 89.3(3) . .
O18 Mn7 O10 161.4(3) . .
O33 Mn7 Mn6 49.3(2) . .
O39 Mn7 Mn6 39.2(2) . .
O34 Mn7 Mn6 142.7(2) . .
O35 Mn7 Mn6 137.5(2) . .
O18 Mn7 Mn6 76.5(2) . .
O10 Mn7 Mn6 88.97(17) . .
O33 Mn7 Mn8 134.4(2) . .
O39 Mn7 Mn8 138.7(2) . .
O34 Mn7 Mn8 39.7(2) . .
O35 Mn7 Mn8 39.53(19) . .
O18 Mn7 Mn8 89.4(2) . .
O10 Mn7 Mn8 104.32(18) . .
Mn6 Mn7 Mn8 165.65(8) . .
O36 Mn8 O40 86.4(3) . .
O36 Mn8 O35 96.2(3) . .
O40 Mn8 O35 177.4(3) . .
O36 Mn8 O34 174.6(3) . .
O40 Mn8 O34 98.8(3) . .
O35 Mn8 O34 78.7(3) . .
O36 Mn8 O19 88.7(3) . .
O40 Mn8 O19 86.6(3) . .
O35 Mn8 O19 93.1(3) . .
O34 Mn8 O19 93.0(3) . .
O36 Mn8 O4 89.9(3) . .
O40 Mn8 O4 77.1(3) . .
O35 Mn8 O4 103.2(3) . .
O34 Mn8 O4 89.9(3) . .
O19 Mn8 O4 163.7(3) . .
O36 Mn8 Mn9 48.7(2) . .
O40 Mn8 Mn9 39.9(2) . .
O35 Mn8 Mn9 142.4(2) . .
O34 Mn8 Mn9 136.7(2) . .
O19 Mn8 Mn9 75.73(19) . .
O4 Mn8 Mn9 91.18(18) . .
O36 Mn8 Mn7 135.8(2) . .
O40 Mn8 Mn7 137.3(2) . .
O35 Mn8 Mn7 40.2(2) . .
O34 Mn8 Mn7 39.26(19) . .
O19 Mn8 Mn7 87.89(19) . .
O4 Mn8 Mn7 104.31(18) . .
Mn9 Mn8 Mn7 163.27(8) . .
O21 Mn9 O40 167.2(3) . .
O21 Mn9 O37 89.6(3) . .
O40 Mn9 O37 81.2(3) . .
O21 Mn9 O20 94.4(3) . .
O40 Mn9 O20 95.2(3) . .
O37 Mn9 O20 175.1(3) . .
O21 Mn9 O23 98.5(3) . .
O40 Mn9 O23 90.6(3) . .
O37 Mn9 O23 90.6(3) . .
O20 Mn9 O23 86.0(3) . .
O21 Mn9 O36 93.3(3) . .
O40 Mn9 O36 77.6(3) . .
O37 Mn9 O36 89.0(3) . .
O20 Mn9 O36 93.6(3) . .
O23 Mn9 O36 168.1(3) . .
O21 Mn9 Mn10 131.9(2) . .
O40 Mn9 Mn10 40.5(2) . .
O37 Mn9 Mn10 42.4(2) . .
O20 Mn9 Mn10 133.3(2) . .
O23 Mn9 Mn10 81.6(2) . .
O36 Mn9 Mn10 90.18(18) . .
O21 Mn9 Mn8 132.4(2) . .
O40 Mn9 Mn8 40.22(19) . .
O37 Mn9 Mn8 93.2(2) . .
O20 Mn9 Mn8 86.2(2) . .
O23 Mn9 Mn8 128.9(2) . .
O36 Mn9 Mn8 39.33(18) . .
Mn10 Mn9 Mn8 68.23(6) . .
O21 Mn9 Na1 82.5(2) . .
O40 Mn9 Na1 110.3(2) . .
O37 Mn9 Na1 130.8(2) . .
O20 Mn9 Na1 47.3(2) . .
O23 Mn9 Na1 43.6(2) . .
O36 Mn9 Na1 139.79(19) . .
Mn10 Mn9 Na1 122.09(9) . .
Mn8 Mn9 Na1 127.16(9) . .
O38 Mn10 O40 171.8(3) . .
O38 Mn10 O37 93.0(3) . .
O40 Mn10 O37 81.8(3) . .
O38 Mn10 O25 93.6(3) . .
O40 Mn10 O25 91.7(3) . .
O37 Mn10 O25 173.4(3) . .
O38 Mn10 O24 96.4(3) . .
O40 Mn10 O24 90.0(3) . .
O37 Mn10 O24 90.5(3) . .
O25 Mn10 O24 88.4(3) . .
O38 Mn10 O4 97.2(3) . .
O40 Mn10 O4 76.7(3) . .
O37 Mn10 O4 91.9(3) . .
O25 Mn10 O4 87.7(3) . .
O24 Mn10 O4 166.0(3) . .
O38 Mn10 Mn9 135.5(2) . .
O40 Mn10 Mn9 40.5(2) . .
O37 Mn10 Mn9 43.0(2) . .
O25 Mn10 Mn9 130.4(2) . .
O24 Mn10 Mn9 81.0(2) . .
O4 Mn10 Mn9 91.41(19) . .
C1 N1 C5 122.0(14) . .
C1 N1 Mn1 116.0(10) . .
C5 N1 Mn1 118.1(11) . .
N1 C1 C2 115.7(15) . .
N1 C1 H1 122.1 . .
C2 C1 H1 122.1 . .
C3 C2 C1 115.1(16) . .
C3 C2 H2 122.4 . .
C1 C2 H2 122.4 . .
C4 C3 C2 129.8(18) . .
C4 C3 H3 115.1 . .
C2 C3 H3 115.1 . .
C3 C4 C5 108(2) . .
C3 C4 H4 125.8 . .
C5 C4 H4 125.8 . .
N1 C5 C4 126.5(19) . .
N1 C5 H5 116.8 . .
C4 C5 H5 116.8 . .
C6 N2 C10 119.1(11) . .
C6 N2 Mn4 122.8(9) . .
C10 N2 Mn4 117.9(9) . .
N2 C6 C7 121.7(14) . .
N2 C6 H6 119.2 . .
C7 C6 H6 119.2 . .
C8 C7 C6 119.6(15) . .
C8 C7 H7 120.2 . .
C6 C7 H7 120.2 . .
C9 C8 C7 120.5(15) . .
C9 C8 H8 119.8 . .
C7 C8 H8 119.8 . .
C8 C9 C10 121.2(16) . .
C8 C9 H9 119.4 . .
C10 C9 H9 119.4 . .
N2 C10 C9 117.8(14) . .
N2 C10 H10 121.1 . .
C9 C10 H10 121.1 . .
C12 C11 H11A 109.5 . .
C12 C11 H11B 109.5 . .
H11A C11 H11B 109.5 . .
C12 C11 H11C 109.5 . .
H11A C11 H11C 109.5 . .
H11B C11 H11C 109.5 . .
O2 C12 O1 127.1(13) . .
O2 C12 C11 115.9(13) . .
O1 C12 C11 117.0(14) . .
C14 C13 H13A 109.5 . .
C14 C13 H13B 109.5 . .
H13A C13 H13B 109.5 . .
C14 C13 H13C 109.5 . .
H13A C13 H13C 109.5 . .
H13B C13 H13C 109.5 . .
O4 C14 O3 127.0(11) . .
O4 C14 C13 120.6(11) . .
O3 C14 C13 112.0(10) . .
C16 C15 H15A 109.5 . .
C16 C15 H15B 109.5 . .
H15A C15 H15B 109.5 . .
C16 C15 H15C 109.5 . .
H15A C15 H15C 109.5 . .
H15B C15 H15C 109.5 . .
O5 C16 O6 126.3(13) . .
O5 C16 C15 116.6(13) . .
O6 C16 C15 117.2(12) . .
C18 C17 H17A 109.5 . .
C18 C17 H17B 109.5 . .
H17A C17 H17B 109.5 . .
C18 C17 H17C 109.5 . .
H17A C17 H17C 109.5 . .
H17B C17 H17C 109.5 . .
O7 C18 O8 126.4(11) . .
O7 C18 C17 120.2(12) . .
O8 C18 C17 113.2(12) . .
C20 C19 H19A 109.5 . .
C20 C19 H19B 109.5 . .
H19A C19 H19B 109.5 . .
C20 C19 H19C 109.5 . .
H19A C19 H19C 109.5 . .
H19B C19 H19C 109.5 . .
O10 C20 O9 122.1(11) . .
O10 C20 C19 122.9(11) . .
O9 C20 C19 115.0(10) . .
C22 C21 H21A 109.5 . .
C22 C21 H21B 109.5 . .
H21A C21 H21B 109.5 . .
C22 C21 H21C 109.5 . .
H21A C21 H21C 109.5 . .
H21B C21 H21C 109.5 . .
O11 C22 O12 125.5(12) . .
O11 C22 C21 117.9(11) . .
O12 C22 C21 116.5(12) . .
C24 C23 H23A 109.5 . .
C24 C23 H23B 109.5 . .
H23A C23 H23B 109.5 . .
C24 C23 H23C 109.5 . .
H23A C23 H23C 109.5 . .
H23B C23 H23C 109.5 . .
O13 C24 O14 125.0(12) . .
O13 C24 C23 119.6(12) . .
O14 C24 C23 115.4(12) . .
C26 C25 H25A 109.5 . .
C26 C25 H25B 109.5 . .
H25A C25 H25B 109.5 . .
C26 C25 H25C 109.5 . .
H25A C25 H25C 109.5 . .
H25B C25 H25C 109.5 . .
O15 C26 O16 124.3(11) . 8_667
O15 C26 C25 115.8(12) . .
O16 C26 C25 119.9(12) 8_667 .
C28 C27 H27A 109.5 . .
C28 C27 H27B 109.5 . .
H27A C27 H27B 109.5 . .
C28 C27 H27C 109.5 . .
H27A C27 H27C 109.5 . .
H27B C27 H27C 109.5 . .
O17 C28 O18 123.8(12) . .
O17 C28 C27 118.8(10) . .
O18 C28 C27 117.4(10) . .
C30 C29 H29A 109.5 . .
C30 C29 H29B 109.5 . .
H29A C29 H29B 109.5 . .
C30 C29 H29C 109.5 . .
H29A C29 H29C 109.5 . .
H29B C29 H29C 109.5 . .
O19 C30 O20 126.3(10) . .
O19 C30 C29 117.8(11) . .
O20 C30 C29 115.9(10) . .
C32 C31 H31A 109.5 . .
C32 C31 H31B 109.5 . .
H31A C31 H31B 109.5 . .
C32 C31 H31C 109.5 . .
H31A C31 H31C 109.5 . .
H31B C31 H31C 109.5 . .
O21 C32 O22 127.4(11) . .
O21 C32 C31 116.6(12) . .
O22 C32 C31 115.7(12) . .
C34 C33 H33A 109.5 . .
C34 C33 H33B 109.5 . .
H33A C33 H33B 109.5 . .
C34 C33 H33C 109.5 . .
H33A C33 H33C 109.5 . .
H33B C33 H33C 109.5 . .
O23 C34 O24 127.4(11) . .
O23 C34 C33 115.8(10) . .
O24 C34 C33 116.7(11) . .
C36 C35 H35A 109.5 . .
C36 C35 H35B 109.5 . .
H35A C35 H35B 109.5 . .
C36 C35 H35C 109.5 . .
H35A C35 H35C 109.5 . .
H35B C35 H35C 109.5 . .
O25 C36 O26 129.2(13) . .
O25 C36 C35 114.9(12) . .
O26 C36 C35 115.8(12) . .
O27 C37 C38 114.3(9) . .
O27 C37 H37A 108.7 . .
C38 C37 H37A 108.7 . .
O27 C37 H37B 108.7 . .
C38 C37 H37B 108.7 . .
H37A C37 H37B 107.6 . .
C37 C38 C39 115.8(10) . .
C37 C38 H38A 108.3 . .
C39 C38 H38A 108.3 . .
C37 C38 H38B 108.3 . .
C39 C38 H38B 108.3 . .
H38A C38 H38B 107.4 . .
O28 C39 C38 108.6(8) . .
O28 C39 H39A 110.0 . .
C38 C39 H39A 110.0 . .
O28 C39 H39B 110.0 . .
C38 C39 H39B 110.0 . .
H39A C39 H39B 108.4 . .
O29 C40 C41 115.9(10) . .
O29 C40 H40A 108.3 . .
C41 C40 H40A 108.3 . .
O29 C40 H40B 108.3 . .
C41 C40 H40B 108.3 . .
H40A C40 H40B 107.4 . .
C40 C41 C42 114.0(10) . .
C40 C41 H41A 108.8 . .
C42 C41 H41A 108.8 . .
C40 C41 H41B 108.8 . .
C42 C41 H41B 108.8 . .
H41A C41 H41B 107.7 . .
O30 C42 C41 114.6(9) . .
O30 C42 H42A 108.6 . .
C41 C42 H42A 108.6 . .
O30 C42 H42B 108.6 . .
C41 C42 H42B 108.6 . .
H42A C42 H42B 107.6 . .
O31 C43 C44 112.5(10) . .
O31 C43 H43A 109.1 . .
C44 C43 H43A 109.1 . .
O31 C43 H43B 109.1 . .
C44 C43 H43B 109.1 . .
H43A C43 H43B 107.8 . .
C43 C44 C45 115.6(10) . .
C43 C44 H44A 108.4 . .
C45 C44 H44A 108.4 . .
C43 C44 H44B 108.4 . .
C45 C44 H44B 108.4 . .
H44A C44 H44B 107.4 . .
O32 C45 C44 107.3(9) . .
O32 C45 H45A 110.3 . .
C44 C45 H45A 110.3 . .
O32 C45 H45B 110.3 . .
C44 C45 H45B 110.3 . .
H45A C45 H45B 108.5 . .
O33 C46 C47 111.1(9) . .
O33 C46 H46A 109.4 . .
C47 C46 H46A 109.4 . .
O33 C46 H46B 109.4 . .
C47 C46 H46B 109.4 . .
H46A C46 H46B 108.0 . .
C46 C47 C48 115.9(9) . .
C46 C47 H47A 108.3 . .
C48 C47 H47A 108.3 . .
C46 C47 H47B 108.3 . .
C48 C47 H47B 108.3 . .
H47A C47 H47B 107.4 . .
O34 C48 C47 109.4(9) . .
O34 C48 H48A 109.8 . .
C47 C48 H48A 109.8 . .
O34 C48 H48B 109.8 . .
C47 C48 H48B 109.8 . .
H48A C48 H48B 108.2 . .
O35 C49 C50 108.7(8) . .
O35 C49 H49A 109.9 . .
C50 C49 H49A 109.9 . .
O35 C49 H49B 109.9 . .
C50 C49 H49B 109.9 . .
H49A C49 H49B 108.3 . .
C51 C50 C49 114.2(9) . .
C51 C50 H50A 108.7 . .
C49 C50 H50A 108.7 . .
C51 C50 H50B 108.7 . .
C49 C50 H50B 108.7 . .
H50A C50 H50B 107.6 . .
O36 C51 C50 111.5(9) . .
O36 C51 H51A 109.3 . .
C50 C51 H51A 109.3 . .
O36 C51 H51B 109.3 . .
C50 C51 H51B 109.3 . .
H51A C51 H51B 108.0 . .
O37 C52 C53 111.3(9) . .
O37 C52 H52A 109.4 . .
C53 C52 H52A 109.4 . .
O37 C52 H52B 109.4 . .
C53 C52 H52B 109.4 . .
H52A C52 H52B 108.0 . .
C52 C53 C54 113.6(10) . .
C52 C53 H53A 108.9 . .
C54 C53 H53A 108.9 . .
C52 C53 H53B 108.9 . .
C54 C53 H53B 108.9 . .
H53A C53 H53B 107.7 . .
O38 C54 C53 113.8(9) . .
O38 C54 H54A 108.8 . .
C53 C54 H54A 108.8 . .
O38 C54 H54B 108.8 . .
C53 C54 H54B 108.8 . .
H54A C54 H54B 107.7 . .
C12 O1 Mn1 127.5(9) . .
C12 O2 Mn2 131.6(9) . .
C14 O3 Mn1 125.6(7) . .
C14 O3 Mn2 145.0(7) . .
Mn1 O3 Mn2 89.3(3) . .
C14 O4 Mn8 135.6(8) . .
C14 O4 Mn10 134.3(7) . .
Mn8 O4 Mn10 88.8(2) . .
C16 O5 Mn2 126.6(9) . .
C16 O6 Mn3 125.0(8) . .
C18 O7 Mn3 131.9(8) . .
C18 O8 Mn4 127.8(8) . .
C20 O9 Mn4 128.0(7) . .
C20 O9 Mn3 141.4(7) . .
Mn4 O9 Mn3 90.5(3) . .
C20 O10 Mn5 134.9(7) . .
C20 O10 Mn7 134.1(7) . .
Mn5 O10 Mn7 89.2(2) . .
C22 O11 Mn4 135.4(8) . .
C22 O12 Mn5 133.6(8) . .
C24 O13 Mn5 129.8(8) . .
C24 O14 Mn6 122.4(8) . .
C24 O14 Na1 137.7(8) . 8_667
Mn6 O14 Na1 94.4(3) . 8_667
C26 O15 Mn6 132.3(8) . .
C26 O16 Na1 132.6(7) 7_647 .
C28 O17 Mn6 127.7(8) . .
C28 O17 Na1 126.4(7) . 8_667
Mn6 O17 Na1 99.2(3) . 8_667
C28 O18 Mn7 126.9(7) . .
C30 O19 Mn8 128.5(7) . .
C30 O20 Mn9 123.3(7) . .
C30 O20 Na1 131.0(7) . .
Mn9 O20 Na1 97.2(3) . .
C32 O21 Mn9 130.6(8) . .
C32 O22 Na1 131.6(8) . .
C34 O23 Mn9 126.7(7) . .
C34 O23 Na1 130.5(8) . .
Mn9 O23 Na1 97.5(3) . .
C34 O24 Mn10 123.1(7) . .
C36 O25 Mn10 131.0(8) . .
C36 O26 Mn1 132.1(8) . .
C37 O27 Mn2 119.5(6) . .
C37 O27 Mn1 124.1(6) . .
Mn2 O27 Mn1 105.3(3) . .
C39 O28 Mn2 125.3(7) . .
C39 O28 Mn3 116.6(6) . .
Mn2 O28 Mn3 99.8(3) . .
C40 O29 Mn2 121.9(6) . .
C40 O29 Mn3 124.4(7) . .
Mn2 O29 Mn3 100.0(3) . .
C42 O30 Mn3 121.6(7) . .
C42 O30 Mn4 123.4(7) . .
Mn3 O30 Mn4 105.5(3) . .
C43 O31 Mn5 118.5(7) . .
C43 O31 Mn4 119.3(7) . .
Mn5 O31 Mn4 118.8(4) . .
C45 O32 Mn6 121.2(7) . .
C45 O32 Mn5 123.4(7) . .
Mn6 O32 Mn5 96.9(3) . .
C46 O33 Mn7 121.4(6) . .
C46 O33 Mn6 122.3(6) . .
Mn7 O33 Mn6 90.1(3) . .
C48 O34 Mn7 120.4(6) . .
C48 O34 Mn8 120.4(6) . .
Mn7 O34 Mn8 101.1(3) . .
C49 O35 Mn8 119.7(6) . .
C49 O35 Mn7 119.9(6) . .
Mn8 O35 Mn7 100.3(3) . .
C51 O36 Mn8 122.6(6) . .
C51 O36 Mn9 120.5(6) . .
Mn8 O36 Mn9 92.0(3) . .
C52 O37 Mn10 124.4(6) . .
C52 O37 Mn9 122.7(6) . .
Mn10 O37 Mn9 94.6(3) . .
C54 O38 Mn10 117.4(6) . .
C54 O38 Mn1 119.8(6) . .
Mn10 O38 Mn1 120.9(4) . .
Mn6 O39 Mn7 101.2(3) . .
Mn6 O39 Mn5 98.3(3) . .
Mn7 O39 Mn5 118.4(3) . .
Mn9 O40 Mn10 99.0(3) . .
Mn9 O40 Mn8 99.9(3) . .
Mn10 O40 Mn8 117.3(4) . .
Cl1 C55 Cl2 113.5(8) . .
Cl1 C55 H55A 108.9 . .
Cl2 C55 H55A 108.9 . .
Cl1 C55 H55B 108.9 . .
Cl2 C55 H55B 108.9 . .
H55A C55 H55B 107.7 . .
Cl3 C56 Cl4 122.0(11) . .
Cl3 C56 H56A 106.8 . .
Cl4 C56 H56A 106.8 . .
Cl3 C56 H56B 106.8 . .
Cl4 C56 H56B 106.8 . .
H56A C56 H56B 106.7 . .
Cl6 C57 Cl5 116.1(14) . .
Cl6 C57 H57A 108.3 . .
Cl5 C57 H57A 108.3 . .
Cl6 C57 H57B 108.3 . .
Cl5 C57 H57B 108.3 . .
H57A C57 H57B 107.4 . .
Cl8 C58 Cl7 116.6(14) . .
Cl8 C58 H58A 108.1 . .
Cl7 C58 H58A 108.1 . .
Cl8 C58 H58B 108.1 . .
Cl7 C58 H58B 108.1 . .
H58A C58 H58B 107.3 . .

loop_
_geom_bond_atom_site_label_1
_geom_bond_atom_site_label_2
_geom_bond_distance
_geom_bond_site_symmetry_2
Na1 O22 2.329(9) .
Na1 O16 2.336(9) .
Na1 O23 2.347(8) .
Na1 O14 2.399(9) 7_647
Na1 O17 2.452(8) 7_647
Na1 O20 2.501(8) .
Na1 Mn6 3.368(4) 7_647
Na1 Mn9 3.374(4) .
Mn1 O38 2.082(7) .
Mn1 O26 2.129(9) .
Mn1 O1 2.181(9) .
Mn1 O27 2.180(7) .
Mn1 O3 2.234(7) .
Mn1 N1 2.245(11) .
Mn1 Mn2 3.212(2) .
Mn2 O27 1.853(7) .
Mn2 O28 1.918(7) .
Mn2 O2 1.915(9) .
Mn2 O29 1.924(8) .
Mn2 O5 2.184(8) .
Mn2 O3 2.336(8) .
Mn2 Mn3 2.961(2) .
Mn3 O30 1.853(8) .
Mn3 O29 1.942(7) .
Mn3 O28 1.953(7) .
Mn3 O7 1.965(9) .
Mn3 O6 2.176(8) .
Mn3 O9 2.304(8) .
Mn3 Mn4 3.212(2) .
Mn4 O31 2.097(8) .
Mn4 O11 2.126(8) .
Mn4 O8 2.155(8) .
Mn4 O30 2.176(8) .
Mn4 O9 2.216(7) .
Mn4 N2 2.294(10) .
Mn5 O31 1.876(7) .
Mn5 O39 1.921(7) .
Mn5 O32 1.921(7) .
Mn5 O12 2.014(8) .
Mn5 O13 2.138(8) .
Mn5 O10 2.291(7) .
Mn5 Mn6 2.870(2) .
Mn6 O39 1.873(7) .
Mn6 O15 1.933(9) .
Mn6 O32 1.915(7) .
Mn6 O17 1.951(7) .
Mn6 O14 2.185(7) .
Mn6 O33 2.204(7) .
Mn6 Mn7 2.909(2) .
Mn6 Na1 3.368(4) 8_667
Mn7 O33 1.893(7) .
Mn7 O39 1.890(7) .
Mn7 O34 1.917(7) .
Mn7 O35 1.950(7) .
Mn7 O18 2.164(7) .
Mn7 O10 2.372(7) .
Mn7 Mn8 2.973(2) .
Mn8 O36 1.849(7) .
Mn8 O40 1.911(6) .
Mn8 O35 1.923(6) .
Mn8 O34 1.934(7) .
Mn8 O19 2.169(7) .
Mn8 O4 2.314(7) .
Mn8 Mn9 2.916(2) .
Mn9 O21 1.903(7) .
Mn9 O40 1.899(7) .
Mn9 O37 1.976(7) .
Mn9 O20 1.974(7) .
Mn9 O23 2.138(7) .
Mn9 O36 2.192(7) .
Mn9 Mn10 2.888(2) .
Mn10 O38 1.835(7) .
Mn10 O40 1.900(7) .
Mn10 O37 1.954(7) .
Mn10 O25 1.951(8) .
Mn10 O24 2.219(7) .
Mn10 O4 2.337(7) .
N1 C1 1.345(16) .
N1 C5 1.390(19) .
C1 C2 1.450(14) .
C1 H1 0.9300 .
C2 C3 1.409(14) .
C2 H2 0.9300 .
C3 C4 1.348(15) .
C3 H3 0.9300 .
C4 C5 1.36(2) .
C4 H4 0.9300 .
C5 H5 0.9300 .
N2 C6 1.342(15) .
N2 C10 1.426(16) .
C6 C7 1.401(13) .
C6 H6 0.9300 .
C7 C8 1.365(13) .
C7 H7 0.9300 .
C8 C9 1.344(14) .
C8 H8 0.9300 .
C9 C10 1.419(14) .
C9 H9 0.9300 .
C10 H10 0.9300 .
C11 C12 1.490(17) .
C11 H11A 0.9600 .
C11 H11B 0.9600 .
C11 H11C 0.9600 .
C12 O2 1.232(15) .
C12 O1 1.300(14) .
C13 C14 1.569(15) .
C13 H13A 0.9600 .
C13 H13B 0.9600 .
C13 H13C 0.9600 .
C14 O4 1.187(11) .
C14 O3 1.267(11) .
C15 C16 1.445(15) .
C15 H15A 0.9600 .
C15 H15B 0.9600 .
C15 H15C 0.9600 .
C16 O5 1.196(13) .
C16 O6 1.303(14) .
C17 C18 1.501(16) .
C17 H17A 0.9600 .
C17 H17B 0.9600 .
C17 H17C 0.9600 .
C18 O7 1.237(13) .
C18 O8 1.298(13) .
C19 C20 1.475(14) .
C19 H19A 0.9600 .
C19 H19B 0.9600 .
C19 H19C 0.9600 .
C20 O10 1.210(11) .
C20 O9 1.317(12) .
C21 C22 1.502(14) .
C21 H21A 0.9600 .
C21 H21B 0.9600 .
C21 H21C 0.9600 .
C22 O11 1.216(12) .
C22 O12 1.219(11) .
C23 C24 1.581(15) .
C23 H23A 0.9600 .
C23 H23B 0.9600 .
C23 H23C 0.9600 .
C24 O13 1.246(13) .
C24 O14 1.261(13) .
C25 C26 1.481(15) .
C25 H25A 0.9600 .
C25 H25B 0.9600 .
C25 H25C 0.9600 .
C26 O15 1.259(13) .
C26 O16 1.277(13) 8_667
C27 C28 1.513(15) .
C27 H27A 0.9600 .
C27 H27B 0.9600 .
C27 H27C 0.9600 .
C28 O17 1.251(12) .
C28 O18 1.284(12) .
C29 C30 1.515(14) .
C29 H29A 0.9600 .
C29 H29B 0.9600 .
C29 H29C 0.9600 .
C30 O19 1.232(12) .
C30 O20 1.294(12) .
C31 C32 1.510(13) .
C31 H31A 0.9600 .
C31 H31B 0.9600 .
C31 H31C 0.9600 .
C32 O21 1.247(14) .
C32 O22 1.264(13) .
C33 C34 1.515(14) .
C33 H33A 0.9600 .
C33 H33B 0.9600 .
C33 H33C 0.9600 .
C34 O23 1.238(12) .
C34 O24 1.246(12) .
C35 C36 1.540(16) .
C35 H35A 0.9600 .
C35 H35B 0.9600 .
C35 H35C 0.9600 .
C36 O25 1.244(13) .
C36 O26 1.260(14) .
C37 O27 1.441(12) .
C37 C38 1.469(12) .
C37 H37A 0.9700 .
C37 H37B 0.9700 .
C38 C39 1.558(12) .
C38 H38A 0.9700 .
C38 H38B 0.9700 .
C39 O28 1.431(11) .
C39 H39A 0.9700 .
C39 H39B 0.9700 .
C40 O29 1.435(11) .
C40 C41 1.481(15) .
C40 H40A 0.9700 .
C40 H40B 0.9700 .
C41 C42 1.592(16) .
C41 H41A 0.9700 .
C41 H41B 0.9700 .
C42 O30 1.440(12) .
C42 H42A 0.9700 .
C42 H42B 0.9700 .
C43 O31 1.434(14) .
C43 C44 1.502(15) .
C43 H43A 0.9700 .
C43 H43B 0.9700 .
C44 C45 1.528(15) .
C44 H44A 0.9700 .
C44 H44B 0.9700 .
C45 O32 1.493(12) .
C45 H45A 0.9700 .
C45 H45B 0.9700 .
C46 O33 1.367(12) .
C46 C47 1.535(14) .
C46 H46A 0.9700 .
C46 H46B 0.9700 .
C47 C48 1.527(14) .
C47 H47A 0.9700 .
C47 H47B 0.9700 .
C48 O34 1.443(11) .
C48 H48A 0.9700 .
C48 H48B 0.9700 .
C49 O35 1.469(11) .
C49 C50 1.577(14) .
C49 H49A 0.9700 .
C49 H49B 0.9700 .
C50 C51 1.530(13) .
C50 H50A 0.9700 .
C50 H50B 0.9700 .
C51 O36 1.448(12) .
C51 H51A 0.9700 .
C51 H51B 0.9700 .
C52 O37 1.410(11) .
C52 C53 1.511(14) .
C52 H52A 0.9700 .
C52 H52B 0.9700 .
C53 C54 1.505(15) .
C53 H53A 0.9700 .
C53 H53B 0.9700 .
C54 O38 1.438(12) .
C54 H54A 0.9700 .
C54 H54B 0.9700 .
O14 Na1 2.399(9) 8_667
O16 C26 1.277(13) 7_647
O17 Na1 2.452(8) 8_667
C55 Cl1 1.700(17) .
C55 Cl2 1.755(15) .
C55 H55A 0.9700 .
C55 H55B 0.9700 .
C56 Cl3 1.552(14) .
C56 Cl4 1.681(17) .
C56 H56A 0.9700 .
C56 H56B 0.9700 .
C57 Cl6 1.651(17) .
C57 Cl5 1.707(17) .
C57 H57A 0.9700 .
C57 H57B 0.9700 .
C58 Cl8 1.732(17) .
C58 Cl7 1.710(17) .
C58 H58A 0.9700 .
C58 H58B 0.9700 .
